data_1509933
loop_
_publ_author_name
'Seff, K.'
'Kim, Y.'
'Jeong, M.S.'

_publ_section_title
;
 Crystal structures of dehydrated zeolite Ag5.6 K6.4-A and of the product
 of its reaction with cesium: Cs13.5 Ag4.5-A, containing silver and
 cationic cesium clusters
;
_journal_name_full 'Journal of Physical Chemistry'
_journal_page_first 10139
_journal_page_last 10143
_journal_paper_doi 10.1021/j100141a040
_journal_volume 97
_journal_year 1993
_chemical_formula_sum 'Ag5.6 Al12 K6.4 O48 Si12'
_chemical_name_systematic 'Ag5.6 K6.4 (Al12 Si12 O48)'
_space_group_IT_number 221
_symmetry_space_group_name_Hall '-P 4 2 3'
_symmetry_space_group_name_H-M 'P m -3 m'
_cell_angle_alpha 90
_cell_angle_beta 90
_cell_angle_gamma 90
_cell_formula_units_Z 1
_cell_length_a 12.255
_cell_length_b 12.255
_cell_length_c 12.255
_cell_volume 1840.517
_citation_journal_id_ASTM JPCHAX
_cod_data_source_file silver3-x_227.cif
_cod_data_source_block Ag5.6Al12K6.4O48Si12
_cod_original_cell_volume 1840.518
_cod_database_code 1509933

loop_
_symmetry_equiv_pos_as_xyz
x,y,z
-y,x,z
-x,-y,z
y,-x,z
x,-y,-z
y,x,-z
-x,y,-z
-y,-x,-z
z,x,y
-x,z,y
-z,-x,y
x,-z,y
z,-x,-y
x,z,-y
-z,x,-y
-x,-z,-y
y,z,x
y,-z,-x
z,y,-x
-y,z,-x
-z,-y,-x
-y,-z,x
z,-y,x
-z,y,x
-x,-y,-z
y,-x,-z
x,y,-z
-y,x,-z
-x,y,z
-y,-x,z
x,-y,z
y,x,z
-z,-x,-y
x,-z,-y
z,x,-y
-x,z,-y
-z,x,y
-x,-z,y
z,-x,y
x,z,y
-y,-z,-x
-y,z,x
-z,-y,x
y,-z,x
z,y,x
y,z,-x
-z,y,-x
z,-y,-x

loop_
_atom_site_label
_atom_site_type_symbol
_atom_site_fract_x
_atom_site_fract_y
_atom_site_fract_z
_atom_site_occupancy
_atom_site_U_iso_or_equiv
K2 K+1 0.226 0.226 0.226 0.425 0.0
O2 O-2 0 0.2929 0.2929 1 0.0
Ag1 Ag+1 0.1928 0.1928 0.1928 0.575 0.0
O1 O-2 0 0.2273 0.5 1 0.0
Si1 Si+4 0 0.1845 0.3729 0.5 0.0
Ag2 Ag+1 0 0 0.169 0.1667 0.0
Al1 Al+3 0 0.1845 0.3729 0.5 0.0
K1 K+1 0 0.4628 0.4628 0.25 0.0
O3 O-2 0.1122 0.1122 0.345 1 0.0
